data_4088721
loop_
_publ_author_name
'Jayaraman, Arumugam'
'Sterenberg, Brian T.'

_publ_section_title
;
 Phosphorus--Carbon Bond Forming Reactions of Diphenylphosphenium and
 Diphenylphosphine Triflate Complexes of Tungsten
;
_journal_issue 14
_journal_name_full Organometallics
_journal_page_first 2367
_journal_paper_doi 10.1021/acs.organomet.6b00348
_journal_volume 35
_journal_year 2016
_chemical_formula_moiety 'C31 H19 O5 P W'
_chemical_formula_sum 'C31 H19 O5 P W'
_chemical_formula_weight 686.28
_space_group_crystal_system monoclinic
_space_group_IT_number 14
_space_group_name_Hall '-P 2ybc'
_space_group_name_H-M_alt 'P 1 21/c 1'
_atom_sites_solution_hydrogens geom
_audit_creation_method SHELXL-2014/7
_cell_angle_alpha 90
_cell_angle_beta 98.8060(10)
_cell_angle_gamma 90
_cell_formula_units_Z 4
_cell_length_a 10.8459(6)
_cell_length_b 11.9834(6)
_cell_length_c 20.5150(11)
_cell_measurement_reflns_used 9256
_cell_measurement_temperature 193(2)
_cell_measurement_theta_max 27.10
_cell_measurement_theta_min 2.55
_cell_volume 2634.9(2)
_computing_cell_refinement 'Bruker SAINT'
_computing_data_collection 'Bruker APEX2'
_computing_data_reduction 'Bruker SAINT'
_computing_structure_refinement 'SHELXL-2014/7 (Sheldrick, 2014)'
_computing_structure_solution 'SHELXS-2014/7 (Sheldrick, 2014)'
_diffrn_ambient_temperature 193(2)
_diffrn_measured_fraction_theta_full 1.000
_diffrn_measured_fraction_theta_max 0.993
_diffrn_measurement_device_type 'Bruker APEX-II CCD'
_diffrn_measurement_method '\w scans'
_diffrn_radiation_type MoK\a
_diffrn_radiation_wavelength 0.71073
_diffrn_reflns_av_R_equivalents 0.0319
_diffrn_reflns_av_unetI/netI 0.0273
_diffrn_reflns_Laue_measured_fraction_full 1.000
_diffrn_reflns_Laue_measured_fraction_max 0.993
_diffrn_reflns_limit_h_max 14
_diffrn_reflns_limit_h_min -14
_diffrn_reflns_limit_k_max 15
_diffrn_reflns_limit_k_min -16
_diffrn_reflns_limit_l_max 27
_diffrn_reflns_limit_l_min -27
_diffrn_reflns_number 23333
_diffrn_reflns_point_group_measured_fraction_full 1.000
_diffrn_reflns_point_group_measured_fraction_max 0.993
_diffrn_reflns_theta_full 25.242
_diffrn_reflns_theta_max 28.353
_diffrn_reflns_theta_min 1.900
_exptl_absorpt_coefficient_mu 4.485
_exptl_absorpt_correction_T_max 0.7773
_exptl_absorpt_correction_T_min 0.3724
_exptl_absorpt_correction_type numerical
_exptl_absorpt_process_details 'SADABS 2014/5'
_exptl_crystal_colour colourless
_exptl_crystal_density_diffrn 1.730
_exptl_crystal_description rod
_exptl_crystal_F_000 1336
_exptl_crystal_size_max 0.370
_exptl_crystal_size_mid 0.132
_exptl_crystal_size_min 0.080
_refine_diff_density_max 1.729
_refine_diff_density_min -0.840
_refine_diff_density_rms 0.099
_refine_ls_extinction_method none
_refine_ls_goodness_of_fit_ref 1.043
_refine_ls_hydrogen_treatment constr
_refine_ls_matrix_type full
_refine_ls_number_parameters 343
_refine_ls_number_reflns 6539
_refine_ls_number_restraints 0
_refine_ls_restrained_S_all 1.043
_refine_ls_R_factor_all 0.0315
_refine_ls_R_factor_gt 0.0238
_refine_ls_shift/su_max 0.002
_refine_ls_shift/su_mean 0.000
_refine_ls_structure_factor_coef Fsqd
_refine_ls_weighting_details 'w=1/[\s^2^(Fo^2^)+(0.0274P)^2^+0.7446P] where P=(Fo^2^+2Fc^2^)/3'
_refine_ls_weighting_scheme calc
_refine_ls_wR_factor_gt 0.0526
_refine_ls_wR_factor_ref 0.0553
_reflns_Friedel_coverage 0.000
_reflns_number_gt 5515
_reflns_number_total 6539
_reflns_threshold_expression 'I > 2\s(I)'
_cod_data_source_file om6b00348_si_002.cif
_cod_data_source_block shelx
_cod_original_sg_symbol_H-M 'P 21/c'
_cod_database_code 4088721
_shelx_shelxl_version_number 2014/7
_shelx_space_group_comment
;
The symmetry employed for this shelxl refinement is uniquely defined
by the following loop, which should always be used as a source of
symmetry information in preference to the above space-group names.
They are only intended as comments.
;
_shelx_estimated_absorpt_t_min 0.288
_shelx_estimated_absorpt_t_max 0.716

loop_
_space_group_symop_operation_xyz
'x, y, z'
'-x, y+1/2, -z+1/2'
'-x, -y, -z'
'x, -y-1/2, z-1/2'

loop_
_atom_site_label
_atom_site_type_symbol
_atom_site_fract_x
_atom_site_fract_y
_atom_site_fract_z
_atom_site_U_iso_or_equiv
_atom_site_adp_type
_atom_site_occupancy
_atom_site_site_symmetry_order
_atom_site_calc_flag
_atom_site_refinement_flags_posn
_atom_site_refinement_flags_adp
C1 C 0.1146(3) 0.2026(3) 0.84187(16) 0.0325(7) Uani 1 1 d . .
C2 C 0.3116(3) 0.3191(2) 0.91172(14) 0.0263(6) Uani 1 1 d . .
C3 C 0.3408(3) 0.2309(3) 0.78908(15) 0.0342(7) Uani 1 1 d . .
C4 C 0.2426(3) 0.1008(3) 0.95814(14) 0.0307(6) Uani 1 1 d . .
C5 C 0.4793(3) 0.1346(2) 0.91308(15) 0.0289(6) Uani 1 1 d . .
C6 C 0.1302(2) -0.0992(2) 0.84111(12) 0.0219(5) Uani 1 1 d . .
C7 C 0.1507(3) -0.1884(2) 0.88249(13) 0.0225(6) Uani 1 1 d . .
C8 C 0.2836(3) -0.2162(2) 0.90221(12) 0.0222(5) Uani 1 1 d . .
C9 C 0.3659(3) -0.1401(2) 0.87929(13) 0.0214(5) Uani 1 1 d . .
C10 C 0.3318(3) -0.3118(2) 0.93561(14) 0.0269(6) Uani 1 1 d . .
H10 H 0.2777 -0.3645 0.9511 0.032 Uiso 1 1 calc R U
C11 C 0.4601(3) -0.3291(2) 0.94596(15) 0.0304(6) Uani 1 1 d . .
H11 H 0.4933 -0.3940 0.9688 0.036 Uiso 1 1 calc R U
C12 C 0.5404(3) -0.2531(3) 0.92349(14) 0.0307(7) Uani 1 1 d . .
H12 H 0.6278 -0.2663 0.9311 0.037 Uiso 1 1 calc R U
C13 C 0.4937(3) -0.1577(2) 0.88982(14) 0.0273(6) Uani 1 1 d . .
H13 H 0.5484 -0.1055 0.8743 0.033 Uiso 1 1 calc R U
C14 C 0.0525(3) -0.2561(2) 0.90667(13) 0.0237(6) Uani 1 1 d . .
C15 C -0.0433(3) -0.3044(3) 0.86295(15) 0.0308(6) Uani 1 1 d . .
H15 H -0.0484 -0.2912 0.8170 0.037 Uiso 1 1 calc R U
C16 C -0.1315(3) -0.3716(3) 0.88589(17) 0.0391(8) Uani 1 1 d . .
H16 H -0.1960 -0.4047 0.8555 0.047 Uiso 1 1 calc R U
C17 C -0.1260(3) -0.3905(3) 0.95287(17) 0.0393(8) Uani 1 1 d . .
H17 H -0.1863 -0.4369 0.9685 0.047 Uiso 1 1 calc R U
C18 C -0.0324(3) -0.3417(3) 0.99689(17) 0.0384(8) Uani 1 1 d . .
H18 H -0.0288 -0.3537 1.0429 0.046 Uiso 1 1 calc R U
C19 C 0.0564(3) -0.2752(3) 0.97391(14) 0.0324(7) Uani 1 1 d . .
H19 H 0.1207 -0.2422 1.0045 0.039 Uiso 1 1 calc R U
C20 C 0.0066(2) -0.0483(2) 0.81622(13) 0.0235(6) Uani 1 1 d . .
C21 C -0.0792(3) -0.0280(3) 0.85916(15) 0.0324(7) Uani 1 1 d . .
H21 H -0.0587 -0.0466 0.9045 0.039 Uiso 1 1 calc R U
C22 C -0.1941(3) 0.0192(3) 0.83588(18) 0.0418(8) Uani 1 1 d . .
H22 H -0.2522 0.0318 0.8654 0.050 Uiso 1 1 calc R U
C23 C -0.2250(3) 0.0481(3) 0.77032(19) 0.0429(8) Uani 1 1 d . .
H23 H -0.3035 0.0812 0.7548 0.052 Uiso 1 1 calc R U
C24 C -0.1410(3) 0.0285(3) 0.72735(16) 0.0377(7) Uani 1 1 d . .
H24 H -0.1623 0.0473 0.6820 0.045 Uiso 1 1 calc R U
C25 C -0.0259(3) -0.0184(2) 0.75008(14) 0.0289(6) Uani 1 1 d . .
H25 H 0.0318 -0.0304 0.7203 0.035 Uiso 1 1 calc R U
C26 C 0.3129(2) -0.0634(2) 0.74917(12) 0.0225(5) Uani 1 1 d . .
C27 C 0.4103(3) -0.0069(2) 0.72674(14) 0.0274(6) Uani 1 1 d . .
H27 H 0.4540 0.0499 0.7531 0.033 Uiso 1 1 calc R U
C28 C 0.4439(3) -0.0333(3) 0.66597(15) 0.0338(7) Uani 1 1 d . .
H28 H 0.5111 0.0046 0.6510 0.041 Uiso 1 1 calc R U
C29 C 0.3793(3) -0.1148(3) 0.62732(15) 0.0370(7) Uani 1 1 d . .
H29 H 0.4007 -0.1313 0.5851 0.044 Uiso 1 1 calc R U
C30 C 0.2839(3) -0.1726(3) 0.64963(15) 0.0361(7) Uani 1 1 d . .
H30 H 0.2403 -0.2291 0.6229 0.043 Uiso 1 1 calc R U
C31 C 0.2517(3) -0.1484(2) 0.71100(15) 0.0290(6) Uani 1 1 d . .
H31 H 0.1878 -0.1899 0.7269 0.035 Uiso 1 1 calc R U
O1 O 0.0148(2) 0.2326(2) 0.82604(14) 0.0540(7) Uani 1 1 d . .
O2 O 0.3186(2) 0.40915(18) 0.93166(11) 0.0371(5) Uani 1 1 d . .
O3 O 0.3622(3) 0.2713(2) 0.74198(12) 0.0566(7) Uani 1 1 d . .
O4 O 0.2099(3) 0.0648(2) 1.00406(12) 0.0538(7) Uani 1 1 d . .
O5 O 0.5798(2) 0.1191(2) 0.93650(12) 0.0455(6) Uani 1 1 d . .
P1 P 0.27682(6) -0.03148(6) 0.83144(3) 0.02023(14) Uani 1 1 d . .
W1 W 0.29656(2) 0.16499(2) 0.87478(2) 0.02113(4) Uani 1 1 d . .

loop_
_atom_site_aniso_label
_atom_site_aniso_U_11
_atom_site_aniso_U_22
_atom_site_aniso_U_33
_atom_site_aniso_U_23
_atom_site_aniso_U_13
_atom_site_aniso_U_12
C1 0.0356(18) 0.0221(14) 0.0378(16) 0.0010(13) -0.0007(14) 0.0023(13)
C2 0.0229(14) 0.0294(16) 0.0264(14) 0.0015(12) 0.0031(11) 0.0019(12)
C3 0.0445(19) 0.0243(15) 0.0353(16) -0.0026(13) 0.0108(14) -0.0041(13)
C4 0.0302(16) 0.0311(16) 0.0313(15) -0.0010(12) 0.0058(13) 0.0028(13)
C5 0.0330(17) 0.0234(14) 0.0317(15) -0.0054(12) 0.0091(13) -0.0003(12)
C6 0.0206(13) 0.0233(14) 0.0226(13) -0.0030(10) 0.0057(10) -0.0021(11)
C7 0.0262(14) 0.0222(14) 0.0195(12) -0.0014(10) 0.0051(11) -0.0022(11)
C8 0.0251(14) 0.0224(14) 0.0190(12) -0.0001(10) 0.0027(10) -0.0004(11)
C9 0.0225(14) 0.0199(13) 0.0215(12) -0.0006(10) 0.0020(10) 0.0023(10)
C10 0.0328(16) 0.0218(14) 0.0252(14) -0.0002(11) 0.0017(12) 0.0000(12)
C11 0.0352(17) 0.0248(15) 0.0289(14) -0.0017(12) -0.0023(12) 0.0063(12)
C12 0.0250(15) 0.0345(17) 0.0306(15) -0.0060(12) -0.0020(12) 0.0079(13)
C13 0.0243(15) 0.0287(16) 0.0288(14) -0.0042(12) 0.0038(12) 0.0008(12)
C14 0.0258(14) 0.0201(14) 0.0259(13) 0.0008(11) 0.0058(11) 0.0004(11)
C15 0.0311(16) 0.0325(16) 0.0292(15) 0.0003(12) 0.0054(12) -0.0042(13)
C16 0.0343(18) 0.0363(18) 0.0483(19) -0.0060(15) 0.0118(15) -0.0117(14)
C17 0.0401(19) 0.0309(18) 0.052(2) 0.0069(15) 0.0232(16) -0.0035(14)
C18 0.045(2) 0.0398(19) 0.0341(16) 0.0083(14) 0.0172(15) 0.0021(15)
C19 0.0347(17) 0.0339(17) 0.0295(15) 0.0028(13) 0.0077(13) -0.0036(13)
C20 0.0212(14) 0.0193(13) 0.0300(14) 0.0002(11) 0.0040(11) -0.0020(11)
C21 0.0316(16) 0.0336(17) 0.0342(16) 0.0054(13) 0.0123(13) 0.0026(13)
C22 0.0279(17) 0.041(2) 0.061(2) 0.0074(16) 0.0212(15) 0.0051(14)
C23 0.0194(15) 0.0368(18) 0.070(2) 0.0067(17) -0.0014(15) 0.0056(13)
C24 0.0324(17) 0.0366(18) 0.0397(17) 0.0075(14) -0.0086(14) 0.0005(14)
C25 0.0259(15) 0.0310(16) 0.0293(14) 0.0021(12) 0.0030(11) 0.0017(12)
C26 0.0221(14) 0.0240(14) 0.0217(13) 0.0011(10) 0.0048(10) 0.0032(11)
C27 0.0274(15) 0.0256(15) 0.0307(14) -0.0002(12) 0.0091(11) -0.0004(12)
C28 0.0345(17) 0.0343(17) 0.0364(16) 0.0076(13) 0.0170(13) 0.0052(13)
C29 0.0436(19) 0.0457(19) 0.0235(14) -0.0005(14) 0.0108(13) 0.0140(16)
C30 0.0372(18) 0.0418(19) 0.0290(15) -0.0113(13) 0.0037(13) 0.0016(14)
C31 0.0237(15) 0.0319(16) 0.0318(15) -0.0046(12) 0.0054(12) -0.0021(12)
O1 0.0359(14) 0.0367(14) 0.0829(19) -0.0007(13) -0.0113(13) 0.0090(11)
O2 0.0433(13) 0.0251(11) 0.0431(13) -0.0072(10) 0.0074(10) 0.0002(10)
O3 0.096(2) 0.0410(15) 0.0388(13) 0.0077(11) 0.0288(14) -0.0044(14)
O4 0.0640(18) 0.0617(18) 0.0413(14) 0.0120(12) 0.0260(13) 0.0015(14)
O5 0.0263(12) 0.0492(15) 0.0587(15) -0.0085(12) -0.0014(11) 0.0049(11)
P1 0.0198(3) 0.0207(3) 0.0205(3) 0.0003(3) 0.0041(3) -0.0008(3)
W1 0.02256(7) 0.01927(6) 0.02157(6) -0.00036(4) 0.00345(4) -0.00008(4)

loop_
_atom_type_symbol
_atom_type_description
_atom_type_scat_dispersion_real
_atom_type_scat_dispersion_imag
_atom_type_scat_source
C C 0.0033 0.0016 'International Tables Vol C Tables 4.2.6.8 and 6.1.1.4'
H H 0.0000 0.0000 'International Tables Vol C Tables 4.2.6.8 and 6.1.1.4'
O O 0.0106 0.0060 'International Tables Vol C Tables 4.2.6.8 and 6.1.1.4'
P P 0.1023 0.0942 'International Tables Vol C Tables 4.2.6.8 and 6.1.1.4'
W W -0.8490 6.8722 'International Tables Vol C Tables 4.2.6.8 and 6.1.1.4'

loop_
_geom_angle_atom_site_label_1
_geom_angle_atom_site_label_2
_geom_angle_atom_site_label_3
_geom_angle
O1 C1 W1 173.9(3)
O2 C2 W1 178.3(3)
O3 C3 W1 177.0(3)
O4 C4 W1 178.6(3)
O5 C5 W1 177.5(3)
C7 C6 C20 126.0(2)
C7 C6 P1 110.8(2)
C20 C6 P1 122.3(2)
C6 C7 C8 114.1(2)
C6 C7 C14 125.5(3)
C8 C7 C14 120.4(2)
C10 C8 C9 119.2(3)
C10 C8 C7 126.7(3)
C9 C8 C7 113.9(2)
C13 C9 C8 121.3(3)
C13 C9 P1 129.0(2)
C8 C9 P1 109.5(2)
C11 C10 C8 119.2(3)
C11 C10 H10 120.4
C8 C10 H10 120.4
C12 C11 C10 121.1(3)
C12 C11 H11 119.5
C10 C11 H11 119.5
C11 C12 C13 120.4(3)
C11 C12 H12 119.8
C13 C12 H12 119.8
C9 C13 C12 118.8(3)
C9 C13 H13 120.6
C12 C13 H13 120.6
C15 C14 C19 118.5(3)
C15 C14 C7 121.1(2)
C19 C14 C7 120.5(3)
C16 C15 C14 120.6(3)
C16 C15 H15 119.7
C14 C15 H15 119.7
C17 C16 C15 120.3(3)
C17 C16 H16 119.8
C15 C16 H16 119.8
C18 C17 C16 119.7(3)
C18 C17 H17 120.2
C16 C17 H17 120.2
C17 C18 C19 120.0(3)
C17 C18 H18 120.0
C19 C18 H18 120.0
C18 C19 C14 120.9(3)
C18 C19 H19 119.5
C14 C19 H19 119.5
C25 C20 C21 118.4(3)
C25 C20 C6 121.2(2)
C21 C20 C6 120.4(2)
C22 C21 C20 120.3(3)
C22 C21 H21 119.8
C20 C21 H21 119.8
C23 C22 C21 120.7(3)
C23 C22 H22 119.7
C21 C22 H22 119.7
C22 C23 C24 119.6(3)
C22 C23 H23 120.2
C24 C23 H23 120.2
C23 C24 C25 120.2(3)
C23 C24 H24 119.9
C25 C24 H24 119.9
C24 C25 C20 120.8(3)
C24 C25 H25 119.6
C20 C25 H25 119.6
C31 C26 C27 119.5(3)
C31 C26 P1 121.4(2)
C27 C26 P1 118.9(2)
C28 C27 C26 120.2(3)
C28 C27 H27 119.9
C26 C27 H27 119.9
C29 C28 C27 119.9(3)
C29 C28 H28 120.1
C27 C28 H28 120.1
C28 C29 C30 120.3(3)
C28 C29 H29 119.8
C30 C29 H29 119.8
C29 C30 C31 120.1(3)
C29 C30 H30 119.9
C31 C30 H30 119.9
C30 C31 C26 119.9(3)
C30 C31 H31 120.0
C26 C31 H31 120.0
C9 P1 C6 91.30(13)
C9 P1 C26 100.22(12)
C6 P1 C26 108.69(12)
C9 P1 W1 118.07(9)
C6 P1 W1 114.01(9)
C26 P1 W1 120.20(9)
C2 W1 C1 86.55(12)
C2 W1 C4 92.73(12)
C1 W1 C4 88.48(13)
C2 W1 C5 90.04(11)
C1 W1 C5 176.10(12)
C4 W1 C5 89.79(12)
C2 W1 C3 87.32(12)
C1 W1 C3 88.43(13)
C4 W1 C3 176.90(12)
C5 W1 C3 93.31(13)
C2 W1 P1 178.33(8)
C1 W1 P1 93.68(9)
C4 W1 P1 85.62(9)
C5 W1 P1 89.67(8)
C3 W1 P1 94.35(9)

loop_
_geom_bond_atom_site_label_1
_geom_bond_atom_site_label_2
_geom_bond_distance
C1 O1 1.140(4)
C1 W1 2.036(3)
C2 O2 1.153(3)
C2 W1 1.993(3)
C3 O3 1.136(4)
C3 W1 2.050(3)
C4 O4 1.141(4)
C4 W1 2.041(3)
C5 O5 1.137(4)
C5 W1 2.050(3)
C6 C7 1.362(4)
C6 C20 1.490(4)
C6 P1 1.823(3)
C7 C8 1.474(4)
C7 C14 1.483(4)
C8 C10 1.395(4)
C8 C9 1.406(4)
C9 C13 1.386(4)
C9 P1 1.817(3)
C10 C11 1.390(4)
C10 H10 0.9500
C11 C12 1.386(4)
C11 H11 0.9500
C12 C13 1.391(4)
C12 H12 0.9500
C13 H13 0.9500
C14 C15 1.390(4)
C14 C19 1.393(4)
C15 C16 1.387(4)
C15 H15 0.9500
C16 C17 1.385(5)
C16 H16 0.9500
C17 C18 1.381(5)
C17 H17 0.9500
C18 C19 1.387(4)
C18 H18 0.9500
C19 H19 0.9500
C20 C25 1.395(4)
C20 C21 1.397(4)
C21 C22 1.384(4)
C21 H21 0.9500
C22 C23 1.380(5)
C22 H22 0.9500
C23 C24 1.381(5)
C23 H23 0.9500
C24 C25 1.383(4)
C24 H24 0.9500
C25 H25 0.9500
C26 C31 1.390(4)
C26 C27 1.391(4)
C26 P1 1.830(3)
C27 C28 1.388(4)
C27 H27 0.9500
C28 C29 1.379(5)
C28 H28 0.9500
C29 C30 1.380(5)
C29 H29 0.9500
C30 C31 1.388(4)
C30 H30 0.9500
C31 H31 0.9500
P1 W1 2.5141(7)
